data_2104945
loop_
_publ_author_name
'Lemmerer, Andreas'

_publ_section_title
;
 Seven hexamethylenetetramine (HMTA) complexes with mono- and
 dicarboxylic acids: analysis of packing modes of HMTA complexes in the
 literature
;
_journal_issue 2
_journal_name_full 'Acta Crystallographica Section B'
_journal_page_first 177
_journal_page_last 192
_journal_paper_doi 10.1107/S0108768111004964
_journal_volume 67
_journal_year 2011
_chemical_formula_moiety 'C6 H12 N4, 2(C7 H5 F O2)'
_chemical_formula_sum 'C20 H22 F2 N4 O4'
_chemical_formula_weight 420.42
_chemical_name_systematic
;
  bis(para-flourobenzoic acid).(hexamethylenetetramine)
;
_space_group_IT_number 14
_symmetry_cell_setting monoclinic
_symmetry_space_group_name_Hall '-P 2yn'
_symmetry_space_group_name_H-M 'P 1 21/n 1'
_atom_sites_solution_hydrogens geom
_atom_sites_solution_primary direct
_atom_sites_solution_secondary difmap
_audit_conform_dict_name cif_core.dic
_audit_conform_dict_version 2.3
_audit_creation_method 'WinGX routine CIF_UPDATE'
_cell_angle_alpha 90
_cell_angle_beta 100.5530(10)
_cell_angle_gamma 90
_cell_formula_units_Z 4
_cell_length_a 6.15290(10)
_cell_length_b 26.9424(6)
_cell_length_c 11.8758(3)
_cell_measurement_reflns_used 6303
_cell_measurement_temperature 173(2)
_cell_measurement_theta_max 28.21
_cell_measurement_theta_min 2.86
_cell_volume 1935.40(7)
_computing_cell_refinement 'SAINT-Plus (Bruker, 2004)'
_computing_data_collection 'APEX2 (Bruker, 2005)'
_computing_data_reduction 'SAINT-Plus and XPREP (Bruker 2004)'
_computing_molecular_graphics
;
Ortep-3 for Windows (Farrugia, 1997) and DIAMOND (Brandenburg, 1999)
;
_computing_publication_material
;
WinGX publication routines (Farrugia, 1999) and PLATON (Spek, 2002)
;
_computing_structure_refinement 'SHELXL-97 (Sheldrick, 2008)'
_computing_structure_solution 'SHELXS-97 (Sheldrick, 2008)'
_diffrn_ambient_temperature 173(2)
_diffrn_measured_fraction_theta_full 1
_diffrn_measured_fraction_theta_max 1
_diffrn_measurement_device_type 'Bruker APEX II CCD area detector'
_diffrn_measurement_method '\w scans'
_diffrn_radiation_monochromator graphite
_diffrn_radiation_type MoK\a
_diffrn_radiation_wavelength 0.71073
_diffrn_reflns_av_R_equivalents 0.0252
_diffrn_reflns_limit_h_max 8
_diffrn_reflns_limit_h_min -8
_diffrn_reflns_limit_k_max 35
_diffrn_reflns_limit_k_min -35
_diffrn_reflns_limit_l_max 15
_diffrn_reflns_limit_l_min -15
_diffrn_reflns_number 30806
_diffrn_reflns_theta_full 28
_diffrn_reflns_theta_max 28
_diffrn_reflns_theta_min 1.51
_diffrn_standards_number 0
_exptl_absorpt_coefficient_mu 0.115
_exptl_absorpt_correction_T_max 0.97
_exptl_absorpt_correction_T_min 0.95
_exptl_absorpt_correction_type multi-scan
_exptl_absorpt_process_details 'SADABS (Sheldrick, 1996)'
_exptl_crystal_colour colourless
_exptl_crystal_density_diffrn 1.443
_exptl_crystal_density_method 'not measured'
_exptl_crystal_description block
_exptl_crystal_F_000 880
_exptl_crystal_size_max 0.5
_exptl_crystal_size_mid 0.5
_exptl_crystal_size_min 0.24
_refine_diff_density_max 0.215
_refine_diff_density_min -0.238
_refine_ls_extinction_method none
_refine_ls_goodness_of_fit_ref 1.013
_refine_ls_hydrogen_treatment mixed
_refine_ls_matrix_type full
_refine_ls_number_parameters 277
_refine_ls_number_reflns 4670
_refine_ls_number_restraints 0
_refine_ls_restrained_S_all 1.013
_refine_ls_R_factor_all 0.0443
_refine_ls_R_factor_gt 0.0379
_refine_ls_shift/su_max 0
_refine_ls_shift/su_mean 0
_refine_ls_structure_factor_coef Fsqd
_refine_ls_weighting_details 'calc w=1/[\s^2^(Fo^2^)+(0.0488P)^2^+0.6252P] where P=(Fo^2^+2Fc^2^)/3'
_refine_ls_weighting_scheme calc
_refine_ls_wR_factor_gt 0.095
_refine_ls_wR_factor_ref 0.0998
_reflns_number_gt 4058
_reflns_number_total 4670
_reflns_threshold_expression >2sigma(I)
_cod_data_source_file so5048.cif
_cod_data_source_block 2
_cod_depositor_comments
;
The following automatic conversions were performed:
'_symmetry_cell_setting' value 'Monoclinic' changed to 'monoclinic'
according to '/home/saulius/struct/CIF-dictionaries/cif_core.dic'
dictionary named 'cif_core.dic' version 2.4.1 from 2010-06-29.

Automatic conversion script
Id: cif_fix_enum 1555 2011-01-17 13:19:09Z saulius 
;
_cod_original_sg_symbol_H-M P2(1)/n
_cod_database_code 2104945
_cod_database_fobs_code 2104945

loop_
_symmetry_equiv_pos_as_xyz
'x, y, z'
'-x+1/2, y+1/2, -z+1/2'
'-x, -y, -z'
'x-1/2, -y-1/2, z-1/2'

loop_
_atom_site_type_symbol
_atom_site_label
_atom_site_fract_x
_atom_site_fract_y
_atom_site_fract_z
_atom_site_U_iso_or_equiv
_atom_site_adp_type
_atom_site_calc_flag
_atom_site_refinement_flags
_atom_site_occupancy
_atom_site_disorder_assembly
_atom_site_disorder_group
C C1 0.54745(18) 0.25571(4) 0.51686(9) 0.0255(2) Uani d . 1 . .
H H1A 0.4704 0.2617 0.4373 0.031 Uiso calc R 1 . .
H H1B 0.7036 0.2476 0.5147 0.031 Uiso calc R 1 . .
C C2 0.65179(19) 0.29109(5) 0.70436(10) 0.0303(2) Uani d . 1 . .
H H2A 0.8093 0.2835 0.7047 0.036 Uiso calc R 1 . .
H H2B 0.6453 0.3212 0.7515 0.036 Uiso calc R 1 . .
C C3 0.5617(2) 0.20546(4) 0.68432(10) 0.0286(2) Uani d . 1 . .
H H3A 0.4947 0.177 0.7182 0.034 Uiso calc R 1 . .
H H3B 0.7183 0.1973 0.6837 0.034 Uiso calc R 1 . .
C C4 0.21040(18) 0.22647(5) 0.56750(10) 0.0294(2) Uani d . 1 . .
H H4A 0.1305 0.2321 0.4883 0.035 Uiso calc R 1 . .
H H4B 0.1382 0.1985 0.6002 0.035 Uiso calc R 1 . .
C C5 0.3029(2) 0.31203(4) 0.58638(11) 0.0302(2) Uani d . 1 . .
H H5A 0.2925 0.3426 0.6315 0.036 Uiso calc R 1 . .
H H5B 0.2246 0.3181 0.5071 0.036 Uiso calc R 1 . .
C C6 0.3170(2) 0.26175(5) 0.75236(10) 0.0327(3) Uani d . 1 . .
H H6A 0.2459 0.2339 0.7862 0.039 Uiso calc R 1 . .
H H6B 0.3078 0.2915 0.8 0.039 Uiso calc R 1 . .
N N1 0.44373(15) 0.21332(3) 0.56502(8) 0.02355(19) Uani d . 1 . .
N N2 0.53854(16) 0.30112(4) 0.58518(8) 0.0257(2) Uani d . 1 . .
N N3 0.55096(17) 0.24960(4) 0.75496(8) 0.0294(2) Uani d . 1 . .
N N4 0.19563(16) 0.27115(4) 0.63584(9) 0.0300(2) Uani d . 1 . .
C C7 0.70650(18) 0.09617(4) 0.32665(9) 0.0236(2) Uani d . 1 . .
C C8 0.53199(18) 0.08334(4) 0.23956(10) 0.0259(2) Uani d . 1 . .
H H8 0.3879 0.0956 0.2412 0.031 Uiso calc R 1 . .
C C9 0.5659(2) 0.05288(4) 0.15041(10) 0.0293(2) Uani d . 1 . .
H H9 0.4472 0.044 0.0908 0.035 Uiso calc R 1 . .
C C10 0.7764(2) 0.03599(4) 0.15103(11) 0.0311(3) Uani d . 1 . .
C C11 0.9536(2) 0.04833(5) 0.23458(12) 0.0358(3) Uani d . 1 . .
H H11 1.0975 0.0362 0.2316 0.043 Uiso calc R 1 . .
C C12 0.91777(19) 0.07882(4) 0.32310(11) 0.0318(3) Uani d . 1 . .
H H12 1.038 0.0879 0.3817 0.038 Uiso calc R 1 . .
C C13 0.67277(19) 0.12973(4) 0.42198(9) 0.0260(2) Uani d . 1 . .
O O1 0.46490(14) 0.14116(3) 0.42147(7) 0.0322(2) Uani d . 1 . .
H H1 0.462(3) 0.1666(8) 0.4838(18) 0.07 Uiso d . 1 . .
O O2 0.82604(15) 0.14564(4) 0.49163(8) 0.0413(2) Uani d . 1 . .
F F1 0.81283(14) 0.00618(3) 0.06427(7) 0.0465(2) Uani d . 1 . .
C C14 0.80223(19) 0.39997(4) 0.30471(10) 0.0266(2) Uani d . 1 . .
C C15 1.0190(2) 0.41335(4) 0.34873(10) 0.0283(2) Uani d . 1 . .
H H15 1.0822 0.4049 0.4254 0.034 Uiso calc R 1 . .
C C16 1.1439(2) 0.43886(5) 0.28192(11) 0.0337(3) Uani d . 1 . .
H H16 1.2931 0.4476 0.311 0.04 Uiso calc R 1 . .
C C17 1.0450(2) 0.45107(5) 0.17208(11) 0.0377(3) Uani d . 1 . .
C C18 0.8302(2) 0.43930(5) 0.12611(11) 0.0401(3) Uani d . 1 . .
H H18 0.7668 0.449 0.0503 0.048 Uiso calc R 1 . .
C C19 0.7081(2) 0.41293(5) 0.19266(11) 0.0340(3) Uani d . 1 . .
H H19 0.5602 0.4036 0.1621 0.041 Uiso calc R 1 . .
C C20 0.67173(19) 0.36921(4) 0.37260(11) 0.0294(2) Uani d . 1 . .
O O3 0.75605(18) 0.36740(4) 0.48286(8) 0.0443(3) Uani d . 1 . .
H H3 0.674(4) 0.3467(9) 0.519(2) 0.088 Uiso d . 1 . .
O O4 0.50658(16) 0.34704(4) 0.32976(9) 0.0473(3) Uani d . 1 . .
F F2 1.16690(17) 0.47596(4) 0.10609(8) 0.0590(3) Uani d . 1 . .

loop_
_atom_site_aniso_label
_atom_site_aniso_U_11
_atom_site_aniso_U_22
_atom_site_aniso_U_33
_atom_site_aniso_U_12
_atom_site_aniso_U_13
_atom_site_aniso_U_23
C1 0.0286(5) 0.0288(5) 0.0211(5) -0.0013(4) 0.0099(4) -0.0010(4)
C2 0.0271(5) 0.0359(6) 0.0265(6) -0.0056(5) 0.0014(4) -0.0063(5)
C3 0.0332(6) 0.0286(6) 0.0232(5) 0.0043(4) 0.0026(4) 0.0029(4)
C4 0.0223(5) 0.0342(6) 0.0311(6) -0.0050(4) 0.0036(4) -0.0031(5)
C5 0.0310(6) 0.0271(6) 0.0331(6) 0.0057(4) 0.0071(5) 0.0017(4)
C6 0.0383(6) 0.0372(6) 0.0265(6) -0.0008(5) 0.0167(5) -0.0021(5)
N1 0.0256(4) 0.0246(4) 0.0206(4) -0.0010(3) 0.0045(3) -0.0018(3)
N2 0.0277(5) 0.0259(5) 0.0247(5) -0.0036(4) 0.0079(4) -0.0012(4)
N3 0.0342(5) 0.0340(5) 0.0194(5) 0.0001(4) 0.0032(4) -0.0007(4)
N4 0.0233(4) 0.0347(5) 0.0338(5) 0.0011(4) 0.0098(4) -0.0016(4)
C7 0.0264(5) 0.0215(5) 0.0224(5) -0.0023(4) 0.0037(4) 0.0010(4)
C8 0.0236(5) 0.0276(5) 0.0263(5) -0.0011(4) 0.0039(4) -0.0019(4)
C9 0.0313(6) 0.0307(6) 0.0251(6) -0.0037(4) 0.0029(4) -0.0044(4)
C10 0.0386(6) 0.0258(5) 0.0316(6) -0.0016(5) 0.0134(5) -0.0052(4)
C11 0.0277(6) 0.0329(6) 0.0474(8) 0.0036(5) 0.0086(5) -0.0043(5)
C12 0.0264(5) 0.0306(6) 0.0357(6) 0.0008(4) -0.0014(5) -0.0023(5)
C13 0.0303(5) 0.0241(5) 0.0224(5) -0.0026(4) 0.0019(4) 0.0005(4)
O1 0.0309(4) 0.0358(5) 0.0295(4) 0.0000(3) 0.0042(3) -0.0115(3)
O2 0.0354(5) 0.0477(6) 0.0366(5) -0.0029(4) -0.0043(4) -0.0162(4)
F1 0.0522(5) 0.0457(5) 0.0457(5) 0.0005(4) 0.0201(4) -0.0190(4)
C14 0.0316(6) 0.0207(5) 0.0281(6) 0.0004(4) 0.0069(4) -0.0021(4)
C15 0.0327(6) 0.0233(5) 0.0284(6) 0.0004(4) 0.0043(4) 0.0017(4)
C16 0.0326(6) 0.0306(6) 0.0384(7) -0.0032(5) 0.0076(5) 0.0016(5)
C17 0.0487(7) 0.0343(6) 0.0336(7) -0.0058(5) 0.0167(6) 0.0027(5)
C18 0.0526(8) 0.0415(7) 0.0249(6) -0.0042(6) 0.0038(5) 0.0021(5)
C19 0.0356(6) 0.0335(6) 0.0307(6) -0.0023(5) 0.0006(5) -0.0018(5)
C20 0.0293(6) 0.0252(5) 0.0334(6) -0.0009(4) 0.0049(5) 0.0003(4)
O3 0.0547(6) 0.0477(6) 0.0301(5) -0.0260(5) 0.0066(4) 0.0032(4)
O4 0.0370(5) 0.0539(6) 0.0463(6) -0.0170(4) -0.0050(4) 0.0124(5)
F2 0.0657(6) 0.0707(6) 0.0448(5) -0.0191(5) 0.0215(4) 0.0149(4)

loop_
_atom_type_symbol
_atom_type_description
_atom_type_scat_dispersion_real
_atom_type_scat_dispersion_imag
_atom_type_scat_source
C C 0.0033 0.0016 'International Tables Vol C Tables 4.2.6.8 and 6.1.1.4'
H H 0 0 'International Tables Vol C Tables 4.2.6.8 and 6.1.1.4'
N N 0.0061 0.0033 'International Tables Vol C Tables 4.2.6.8 and 6.1.1.4'
O O 0.0106 0.006 'International Tables Vol C Tables 4.2.6.8 and 6.1.1.4'
F F 0.0171 0.0103 'International Tables Vol C Tables 4.2.6.8 and 6.1.1.4'

loop_
_exptl_crystal_face_index_h
_exptl_crystal_face_index_k
_exptl_crystal_face_index_l
_exptl_crystal_face_perp_dist
0 1 0 0.12
0 -1 0 0.12
0 0 1 0.25
0 0 -1 0.25
-1 -1 0 0.25
1 1 0 0.25

loop_
_geom_angle_atom_site_label_1
_geom_angle_atom_site_label_2
_geom_angle_atom_site_label_3
_geom_angle_site_symmetry_1
_geom_angle_site_symmetry_3
_geom_angle
_geom_angle_publ_flag
N1 C1 N2 . . 111.53(8) ?
N1 C1 H1A . . 109.3 ?
N2 C1 H1A . . 109.3 ?
N1 C1 H1B . . 109.3 ?
N2 C1 H1B . . 109.3 ?
H1A C1 H1B . . 108 ?
N3 C2 N2 . . 111.80(9) ?
N3 C2 H2A . . 109.3 ?
N2 C2 H2A . . 109.3 ?
N3 C2 H2B . . 109.3 ?
N2 C2 H2B . . 109.3 ?
H2A C2 H2B . . 107.9 ?
N3 C3 N1 . . 111.45(9) ?
N3 C3 H3A . . 109.3 ?
N1 C3 H3A . . 109.3 ?
N3 C3 H3B . . 109.3 ?
N1 C3 H3B . . 109.3 ?
H3A C3 H3B . . 108 ?
N4 C4 N1 . . 111.45(9) ?
N4 C4 H4A . . 109.3 ?
N1 C4 H4A . . 109.3 ?
N4 C4 H4B . . 109.3 ?
N1 C4 H4B . . 109.3 ?
H4A C4 H4B . . 108 ?
N4 C5 N2 . . 111.66(9) ?
N4 C5 H5A . . 109.3 ?
N2 C5 H5A . . 109.3 ?
N4 C5 H5B . . 109.3 ?
N2 C5 H5B . . 109.3 ?
H5A C5 H5B . . 108 ?
N4 C6 N3 . . 112.64(9) ?
N4 C6 H6A . . 109.1 ?
N3 C6 H6A . . 109.1 ?
N4 C6 H6B . . 109.1 ?
N3 C6 H6B . . 109.1 ?
H6A C6 H6B . . 107.8 ?
C1 N1 C3 . . 108.08(9) ?
C1 N1 C4 . . 108.18(9) ?
C3 N1 C4 . . 108.71(9) ?
C1 N2 C5 . . 107.76(9) ?
C1 N2 C2 . . 108.40(9) ?
C5 N2 C2 . . 108.44(9) ?
C2 N3 C3 . . 108.60(9) ?
C2 N3 C6 . . 107.99(9) ?
C3 N3 C6 . . 108.38(9) ?
C5 N4 C4 . . 108.57(9) ?
C5 N4 C6 . . 108.62(9) ?
C4 N4 C6 . . 107.94(10) ?
C12 C7 C8 . . 119.53(10) ?
C12 C7 C13 . . 119.19(10) ?
C8 C7 C13 . . 121.25(10) ?
C9 C8 C7 . . 120.77(10) ?
C9 C8 H8 . . 119.6 ?
C7 C8 H8 . . 119.6 ?
C10 C9 C8 . . 117.82(11) ?
C10 C9 H9 . . 121.1 ?
C8 C9 H9 . . 121.1 ?
F1 C10 C9 . . 118.64(11) ?
F1 C10 C11 . . 118.15(11) ?
C9 C10 C11 . . 123.20(11) ?
C10 C11 C12 . . 118.45(11) ?
C10 C11 H11 . . 120.8 ?
C12 C11 H11 . . 120.8 ?
C11 C12 C7 . . 120.22(11) ?
C11 C12 H12 . . 119.9 ?
C7 C12 H12 . . 119.9 ?
O2 C13 O1 . . 123.68(11) ?
O2 C13 C7 . . 122.17(11) ?
O1 C13 C7 . . 114.13(9) ?
C13 O1 H1 . . 107.8(11) ?
C15 C14 C19 . . 119.77(11) ?
C15 C14 C20 . . 121.11(10) ?
C19 C14 C20 . . 119.01(11) ?
C16 C15 C14 . . 120.61(11) ?
C16 C15 H15 . . 119.7 ?
C14 C15 H15 . . 119.7 ?
C17 C16 C15 . . 117.84(12) ?
C17 C16 H16 . . 121.1 ?
C15 C16 H16 . . 121.1 ?
F2 C17 C18 . . 118.59(12) ?
F2 C17 C16 . . 118.09(12) ?
C18 C17 C16 . . 123.32(12) ?
C17 C18 C19 . . 118.43(12) ?
C17 C18 H18 . . 120.8 ?
C19 C18 H18 . . 120.8 ?
C18 C19 C14 . . 120.00(12) ?
C18 C19 H19 . . 120 ?
C14 C19 H19 . . 120 ?
O4 C20 O3 . . 123.22(12) ?
O4 C20 C14 . . 122.85(11) ?
O3 C20 C14 . . 113.90(10) ?
C20 O3 H3 . . 109.9(15) ?

loop_
_geom_bond_atom_site_label_1
_geom_bond_atom_site_label_2
_geom_bond_site_symmetry_2
_geom_bond_distance
_geom_bond_publ_flag
C1 N1 . 1.4739(14) ?
C1 N2 . 1.4746(14) ?
C1 H1A . 0.99 ?
C1 H1B . 0.99 ?
C2 N3 . 1.4602(15) ?
C2 N2 . 1.4834(15) ?
C2 H2A . 0.99 ?
C2 H2B . 0.99 ?
C3 N3 . 1.4639(15) ?
C3 N1 . 1.4840(14) ?
C3 H3A . 0.99 ?
C3 H3B . 0.99 ?
C4 N4 . 1.4639(16) ?
C4 N1 . 1.4842(14) ?
C4 H4A . 0.99 ?
C4 H4B . 0.99 ?
C5 N4 . 1.4616(15) ?
C5 N2 . 1.4819(15) ?
C5 H5A . 0.99 ?
C5 H5B . 0.99 ?
C6 N4 . 1.4691(16) ?
C6 N3 . 1.4709(16) ?
C6 H6A . 0.99 ?
C6 H6B . 0.99 ?
C7 C12 . 1.3893(16) ?
C7 C8 . 1.3912(15) ?
C7 C13 . 1.4928(15) ?
C8 C9 . 1.3853(16) ?
C8 H8 . 0.95 ?
C9 C10 . 1.3714(17) ?
C9 H9 . 0.95 ?
C10 F1 . 1.3571(14) ?
C10 C11 . 1.3740(18) ?
C11 C12 . 1.3832(18) ?
C11 H11 . 0.95 ?
C12 H12 . 0.95 ?
C13 O2 . 1.2130(14) ?
C13 O1 . 1.3145(14) ?
O1 H1 . 1.01(2) ?
C14 C15 . 1.3880(16) ?
C14 C19 . 1.3948(17) ?
C14 C20 . 1.4895(16) ?
C15 C16 . 1.3840(17) ?
C15 H15 . 0.95 ?
C16 C17 . 1.3745(19) ?
C16 H16 . 0.95 ?
C17 F2 . 1.3571(15) ?
C17 C18 . 1.371(2) ?
C18 C19 . 1.3824(19) ?
C18 H18 . 0.95 ?
C19 H19 . 0.95 ?
C20 O4 . 1.2079(15) ?
C20 O3 . 1.3181(15) ?
O3 H3 . 0.91(2) ?

loop_
_geom_hbond_atom_site_label_D
_geom_hbond_atom_site_label_H
_geom_hbond_atom_site_label_A
_geom_hbond_site_symmetry_A
_geom_hbond_distance_DH
_geom_hbond_distance_HA
_geom_hbond_distance_DA
_geom_hbond_angle_DHA
O1 H1 N1 . 1.01(2) 1.60(2) 2.6046(12) 170(2)
O3 H3 N2 . 0.91(2) 1.75(2) 2.6556(13) 173(2)
C2 H2A N4 1_655 0.99 2.67 3.6257(15) 162
C3 H3B O4 4_666 0.99 2.54 3.2781(15) 131
C9 H9 F1 3_655 0.95 2.59 3.5051(14) 162
C19 H19 O2 4_565 0.95 2.62 3.4148(16) 141
C2 H2A N4 1_655 0.99 2.67 3.6257(15) 161.8
C4 H4A N3 4_565 0.99 2.77 3.7176(15) 160.8

loop_
_geom_torsion_atom_site_label_1
_geom_torsion_atom_site_label_2
_geom_torsion_atom_site_label_3
_geom_torsion_atom_site_label_4
_geom_torsion_site_symmetry_1
_geom_torsion_site_symmetry_2
_geom_torsion_site_symmetry_3
_geom_torsion_site_symmetry_4
_geom_torsion
_geom_torsion_publ_flag
N2 C1 N1 C3 . . . . -58.67(11) ?
N2 C1 N1 C4 . . . . 58.87(11) ?
N3 C3 N1 C1 . . . . 59.24(12) ?
N3 C3 N1 C4 . . . . -57.95(12) ?
N4 C4 N1 C1 . . . . -58.59(12) ?
N4 C4 N1 C3 . . . . 58.54(12) ?
N1 C1 N2 C5 . . . . -59.03(11) ?
N1 C1 N2 C2 . . . . 58.13(11) ?
N4 C5 N2 C1 . . . . 59.32(12) ?
N4 C5 N2 C2 . . . . -57.82(12) ?
N3 C2 N2 C1 . . . . -58.18(12) ?
N3 C2 N2 C5 . . . . 58.54(12) ?
N2 C2 N3 C3 . . . . 58.88(12) ?
N2 C2 N3 C6 . . . . -58.45(12) ?
N1 C3 N3 C2 . . . . -59.43(12) ?
N1 C3 N3 C6 . . . . 57.65(12) ?
N4 C6 N3 C2 . . . . 58.60(12) ?
N4 C6 N3 C3 . . . . -58.88(13) ?
N2 C5 N4 C4 . . . . -59.57(12) ?
N2 C5 N4 C6 . . . . 57.56(12) ?
N1 C4 N4 C5 . . . . 59.01(12) ?
N1 C4 N4 C6 . . . . -58.56(12) ?
N3 C6 N4 C5 . . . . -58.35(13) ?
N3 C6 N4 C4 . . . . 59.19(12) ?
C12 C7 C8 C9 . . . . 1.00(17) ?
C13 C7 C8 C9 . . . . 178.85(10) ?
C7 C8 C9 C10 . . . . -0.08(17) ?
C8 C9 C10 F1 . . . . -179.88(11) ?
C8 C9 C10 C11 . . . . -0.80(19) ?
F1 C10 C11 C12 . . . . 179.82(11) ?
C9 C10 C11 C12 . . . . 0.7(2) ?
C10 C11 C12 C7 . . . . 0.21(19) ?
C8 C7 C12 C11 . . . . -1.06(18) ?
C13 C7 C12 C11 . . . . -178.95(11) ?
C12 C7 C13 O2 . . . . 6.02(17) ?
C8 C7 C13 O2 . . . . -171.84(11) ?
C12 C7 C13 O1 . . . . -175.55(10) ?
C8 C7 C13 O1 . . . . 6.59(15) ?
C19 C14 C15 C16 . . . . -0.92(17) ?
C20 C14 C15 C16 . . . . 175.28(11) ?
C14 C15 C16 C17 . . . . 1.11(18) ?
C15 C16 C17 F2 . . . . -179.83(12) ?
C15 C16 C17 C18 . . . . 0.1(2) ?
F2 C17 C18 C19 . . . . 178.50(12) ?
C16 C17 C18 C19 . . . . -1.4(2) ?
C17 C18 C19 C14 . . . . 1.6(2) ?
C15 C14 C19 C18 . . . . -0.45(18) ?
C20 C14 C19 C18 . . . . -176.72(12) ?
C15 C14 C20 O4 . . . . -161.74(12) ?
C19 C14 C20 O4 . . . . 14.49(18) ?
C15 C14 C20 O3 . . . . 16.59(16) ?
C19 C14 C20 O3 . . . . -167.18(11) ?

loop_
_cod_related_entry_id
_cod_related_entry_database
_cod_related_entry_code
1 ChemSpider 30654558
